data_7117159
loop_
_publ_author_name
'Fanny Frausto'
'Zachary C. Smith'
'Terry E. Haas'
'Samuel W. Thomas III'

_publ_section_title
;
 Two-dimensional bricklayer arrangements of tolans using halogen bonding
 interactions
;
_journal_name_full Chem.Commun.
_journal_page_first 8825
_journal_paper_doi 10.1039/C5cc02225H
_journal_volume 51
_journal_year 2015
_chemical_formula_sum 'C15 H8 I N'
_chemical_formula_weight 329.12
_space_group_crystal_system orthorhombic
_space_group_IT_number 43
_space_group_name_Hall 'F 2 -2d'
_space_group_name_H-M_alt 'F d d 2'
_symmetry_space_group_name_Hall 'F 2 -2d'
_symmetry_space_group_name_H-M 'F d d 2'
_atom_sites_solution_hydrogens geom
_audit_creation_method SHELXL-2014/7
_audit_update_record
;
2015-03-16 deposited with the CCDC.
2015-04-29 downloaded from the CCDC.
;
_cell_angle_alpha 90
_cell_angle_beta 90
_cell_angle_gamma 90
_cell_formula_units_Z 8
_cell_length_a 18.421(3)
_cell_length_b 7.6185(14)
_cell_length_c 17.387(3)
_cell_measurement_temperature 100(2)
_cell_volume 2440.1(7)
_computing_structure_refinement 'SHELXL-2014/7 (Sheldrick, 2014)'
_diffrn_ambient_temperature 100(2)
_diffrn_measured_fraction_theta_full 1.000
_diffrn_measured_fraction_theta_max 1.000
_diffrn_measurement_device_type 'Bruker D8 Quest'
_diffrn_measurement_method 'omega, phi scans'
_diffrn_radiation_monochromator Triumph
_diffrn_radiation_type MoK\a
_diffrn_radiation_wavelength 0.71073
_diffrn_reflns_av_R_equivalents 0.0549
_diffrn_reflns_av_unetI/netI 0.0349
_diffrn_reflns_laue_measured_fraction_full 1.000
_diffrn_reflns_laue_measured_fraction_max 1.000
_diffrn_reflns_limit_h_max 24
_diffrn_reflns_limit_h_min -24
_diffrn_reflns_limit_k_max 10
_diffrn_reflns_limit_k_min -10
_diffrn_reflns_limit_l_max 23
_diffrn_reflns_limit_l_min -23
_diffrn_reflns_number 10033
_diffrn_reflns_point_group_measured_fraction_full 1.000
_diffrn_reflns_point_group_measured_fraction_max 1.000
_diffrn_reflns_theta_full 25.242
_diffrn_reflns_theta_max 28.937
_diffrn_reflns_theta_min 3.122
_diffrn_source 'Mo sealed tube'
_exptl_absorpt_coefficient_mu 2.599
_exptl_absorpt_correction_T_max 0.839
_exptl_absorpt_correction_T_min 0.549
_exptl_absorpt_correction_type multi-scan
_exptl_absorpt_process_details SADABS
_exptl_crystal_density_diffrn 1.792
_exptl_crystal_description prism
_exptl_crystal_F_000 1264
_exptl_crystal_size_max 0.223
_exptl_crystal_size_mid 0.079
_exptl_crystal_size_min 0.070
_refine_diff_density_max 3.484
_refine_diff_density_min -0.753
_refine_diff_density_rms 0.197
_refine_ls_abs_structure_details
;
 Refined as an inversion twin.
;
_refine_ls_abs_structure_Flack 0.06(9)
_refine_ls_extinction_coef .
_refine_ls_extinction_method none
_refine_ls_goodness_of_fit_ref 1.256
_refine_ls_hydrogen_treatment constr
_refine_ls_matrix_type full
_refine_ls_number_parameters 83
_refine_ls_number_reflns 1610
_refine_ls_number_restraints 2
_refine_ls_restrained_S_all 1.255
_refine_ls_R_factor_all 0.0503
_refine_ls_R_factor_gt 0.0406
_refine_ls_shift/su_max 0.000
_refine_ls_shift/su_mean 0.000
_refine_ls_structure_factor_coef Fsqd
_refine_ls_weighting_details 'w=1/[\s^2^(Fo^2^)+(0.0457P)^2^+24.2007P] where P=(Fo^2^+2Fc^2^)/3'
_refine_ls_weighting_scheme calc
_refine_ls_wR_factor_gt 0.0973
_refine_ls_wR_factor_ref 0.1008
_reflns_Friedel_coverage 0.939
_reflns_friedel_fraction_full 1.000
_reflns_friedel_fraction_max 1.000
_reflns_number_gt 1385
_reflns_number_total 1610
_reflns_threshold_expression 'I > 2\s(I)'
_cod_data_source_file c5cc02225h2.cif
_cod_data_source_block FF022615OF_Fddd_d
_cod_original_cell_volume 2440.1(8)
_cod_database_code 7117159
_shelx_shelxl_version_number 2014/7
_shelx_space_group_comment
;
The symmetry employed for this shelxl refinement is uniquely defined
by the following loop, which should always be used as a source of
symmetry information in preference to the above space-group names.
They are only intended as comments.
;
_shelx_estimated_absorpt_t_min 0.595
_shelx_estimated_absorpt_t_max 0.839

loop_
_space_group_symop_operation_xyz
'x, y, z'
'-x, -y, z'
'x+1/4, -y+1/4, z+1/4'
'-x+1/4, y+1/4, z+1/4'
'x, y+1/2, z+1/2'
'-x, -y+1/2, z+1/2'
'x+1/4, -y+3/4, z+3/4'
'-x+1/4, y+3/4, z+3/4'
'x+1/2, y, z+1/2'
'-x+1/2, -y, z+1/2'
'x+3/4, -y+1/4, z+3/4'
'-x+3/4, y+1/4, z+3/4'
'x+1/2, y+1/2, z'
'-x+1/2, -y+1/2, z'
'x+3/4, -y+3/4, z+1/4'
'-x+3/4, y+3/4, z+1/4'

loop_
_atom_site_label
_atom_site_type_symbol
_atom_site_fract_x
_atom_site_fract_y
_atom_site_fract_z
_atom_site_U_iso_or_equiv
_atom_site_adp_type
_atom_site_occupancy
_atom_site_site_symmetry_order
_atom_site_calc_flag
_atom_site_refinement_flags_posn
_atom_site_refinement_flags_adp
_atom_site_refinement_flags_occupancy
_atom_site_disorder_assembly
_atom_site_disorder_group
I001 I 0.5000 0.5000 -0.07364(2) 0.0198(2) Uani 1 2 d S T P . .
C004 C 0.5000 0.5000 0.2888(12) 0.024(3) Uani 1 2 d S T P . .
C006 C 0.5000 0.5000 0.0467(7) 0.019(2) Uani 1 2 d S T P . .
C007 C 0.5643(6) 0.4630(13) 0.5615(6) 0.021(2) Uani 1 1 d . . . . .
H007 H 0.6080 0.4390 0.5885 0.025 Uiso 1 1 calc R U . . .
C00C C 0.5000 0.5000 0.6850(16) 0.030(3) Uani 1 2 d S T P . .
N00E N 0.5000 0.5000 0.7446(10) 0.035(3) Uani 1 2 d S T P . .
C00G C 0.5000 0.5000 0.3593(9) 0.021(3) Uani 1 2 d S TU P . .
C00H C 0.5640(5) 0.4614(13) 0.4811(6) 0.023(2) Uani 1 1 d . . . . .
H00H H 0.6070 0.4343 0.4533 0.028 Uiso 1 1 calc R U . . .
C2 C 0.5652(5) 0.5200(12) 0.1660(5) 0.0211(18) Uani 1 1 d . . . . .
H2 H 0.6095 0.5351 0.1932 0.025 Uiso 1 1 calc R U . . .
C4 C 0.5656(5) 0.5179(15) 0.0868(5) 0.022(2) Uani 1 1 d . . . . .
H4 H 0.6100 0.5285 0.0595 0.026 Uiso 1 1 calc R U . . .
C1 C 0.5000 0.5000 0.4421(5) 0.014(3) Uani 1 2 d S TU P . .
C6 C 0.5000 0.5000 0.2071(14) 0.021(3) Uani 1 2 d S T P . .
C3 C 0.5000 0.5000 0.6026(18) 0.023(3) Uani 1 2 d S T P . .

loop_
_atom_site_aniso_label
_atom_site_aniso_U_11
_atom_site_aniso_U_22
_atom_site_aniso_U_33
_atom_site_aniso_U_23
_atom_site_aniso_U_13
_atom_site_aniso_U_12
I001 0.0196(3) 0.0266(3) 0.0131(3) 0.000 0.000 0.0026(8)
C004 0.025(7) 0.022(7) 0.025(9) 0.000 0.000 0.002(8)
C006 0.021(6) 0.016(6) 0.021(7) 0.000 0.000 -0.001(7)
C007 0.020(4) 0.026(6) 0.016(4) -0.002(3) -0.003(3) 0.000(4)
C00C 0.024(7) 0.025(8) 0.040(12) 0.000 0.000 -0.001(5)
N00E 0.035(7) 0.032(7) 0.040(10) 0.000 0.000 -0.003(10)
C00G 0.029(7) 0.018(6) 0.016(6) 0.000 0.000 -0.007(6)
C00H 0.023(4) 0.033(6) 0.013(4) 0.001(4) -0.002(3) -0.003(4)
C2 0.018(4) 0.029(5) 0.016(4) -0.001(4) -0.001(3) -0.002(3)
C4 0.016(4) 0.030(6) 0.019(4) 0.004(4) 0.000(3) -0.001(4)
C1 0.020(5) 0.015(5) 0.008(9) 0.000 0.000 0.002(6)
C6 0.026(7) 0.030(8) 0.007(8) 0.000 0.000 0.000(7)
C3 0.026(7) 0.020(7) 0.024(10) 0.000 0.000 -0.002(10)

loop_
_atom_type_symbol
_atom_type_description
_atom_type_scat_dispersion_real
_atom_type_scat_dispersion_imag
_atom_type_scat_source
C C 0.0033 0.0016 'International Tables Vol C Tables 4.2.6.8 and 6.1.1.4'
H H 0.0000 0.0000 'International Tables Vol C Tables 4.2.6.8 and 6.1.1.4'
N N 0.0061 0.0033 'International Tables Vol C Tables 4.2.6.8 and 6.1.1.4'
I I -0.4742 1.8119 'International Tables Vol C Tables 4.2.6.8 and 6.1.1.4'

loop_
_geom_angle_atom_site_label_1
_geom_angle_atom_site_label_2
_geom_angle_atom_site_label_3
_geom_angle
_geom_angle_site_symmetry_1
_geom_angle_site_symmetry_3
C00G C004 C6 180.0 . .
C4 C006 C4 120.2(12) . 2_665
C4 C006 I001 119.9(6) . .
C4 C006 I001 119.9(6) 2_665 .
C00H C007 C3 120.3(14) . .
C00H C007 H007 119.8 . .
C3 C007 H007 119.8 . .
N00E C00C C3 180.000(11) . .
C004 C00G C1 180.0 . .
C1 C00H C007 119.3(9) . .
C1 C00H H00H 120.4 . .
C007 C00H H00H 120.4 . .
C4 C2 C6 120.7(12) . .
C4 C2 H2 119.7 . .
C6 C2 H2 119.7 . .
C2 C4 C006 119.7(9) . .
C2 C4 H4 120.2 . .
C006 C4 H4 120.2 . .
C00H C1 C00H 121.7(11) . 2_665
C00H C1 C00G 119.2(5) . .
C00H C1 C00G 119.2(5) 2_665 .
C2 C6 C2 119.0(19) 2_665 .
C2 C6 C004 120.5(10) 2_665 .
C2 C6 C004 120.5(10) . .
C007 C3 C007 119(2) . 2_665
C007 C3 C00C 120.4(12) . .
C007 C3 C00C 120.4(12) 2_665 .

loop_
_geom_bond_atom_site_label_1
_geom_bond_atom_site_label_2
_geom_bond_distance
_geom_bond_site_symmetry_2
I001 C006 2.092(13) .
C004 C00G 1.22(3) .
C004 C6 1.42(3) .
C006 C4 1.402(11) .
C006 C4 1.402(11) 2_665
C007 C00H 1.398(13) .
C007 C3 1.413(19) .
C007 H007 0.9500 .
C00C N00E 1.04(3) .
C00C C3 1.43(4) .
C00G C1 1.440(17) .
C00H C1 1.391(11) .
C00H H00H 0.9500 .
C2 C4 1.377(13) .
C2 C6 1.406(16) .
C2 H2 0.9500 .
C4 H4 0.9500 .
C1 C00H 1.391(11) 2_665
C6 C2 1.406(16) 2_665
C3 C007 1.413(19) 2_665
